data_2234323
loop_
_publ_author_name
'Zhang, Wei-Guang'

_publ_section_title
;
 4-Chloro-<i>N</i>'-(3,5-dibromo-2-hydroxybenzylidene)benzohydrazide
;
_journal_coeditor_code LH5429
_journal_issue 4
_journal_name_full 'Acta Crystallographica Section E'
_journal_page_first o1209
_journal_paper_doi 10.1107/S1600536812009786
_journal_volume 68
_journal_year 2012
_chemical_formula_iupac 'C14 H9 Br2 Cl N2 O2'
_chemical_formula_moiety 'C14 H9 Br2 Cl N2 O2'
_chemical_formula_sum 'C14 H9 Br2 Cl N2 O2'
_chemical_formula_weight 432.50
_chemical_name_systematic
;
4-Chloro-<i>N</i>'-(3,5-dibromo-2-hydroxybenzylidene)benzohydrazide
;
_space_group_IT_number 15
_symmetry_cell_setting monoclinic
_symmetry_space_group_name_Hall '-C 2yc'
_symmetry_space_group_name_H-M 'C 1 2/c 1'
_atom_sites_solution_hydrogens geom
_atom_sites_solution_primary direct
_atom_sites_solution_secondary difmap
_audit_creation_method SHELXL-97
_cell_angle_alpha 90.00
_cell_angle_beta 101.836(2)
_cell_angle_gamma 90.00
_cell_formula_units_Z 16
_cell_length_a 21.0503(19)
_cell_length_b 9.9895(11)
_cell_length_c 30.185(2)
_cell_measurement_reflns_used 2652
_cell_measurement_temperature 298(2)
_cell_measurement_theta_max 24.3
_cell_measurement_theta_min 2.3
_cell_volume 6212.4(10)
_computing_cell_refinement 'SAINT (Bruker, 2007)'
_computing_data_collection 'APEX2 (Bruker, 2007)'
_computing_data_reduction 'SAINT (Bruker, 2007)'
_computing_molecular_graphics 'SHELXTL (Sheldrick, 2008)'
_computing_publication_material 'SHELXTL (Sheldrick, 2008)'
_computing_structure_refinement 'SHELXL97 (Sheldrick, 2008)'
_computing_structure_solution 'SHELXS97 (Sheldrick, 2008)'
_diffrn_ambient_temperature 298(2)
_diffrn_measured_fraction_theta_full 0.999
_diffrn_measured_fraction_theta_max 0.999
_diffrn_measurement_device_type 'Bruker APEXII CCD area-detector'
_diffrn_measurement_method '\w scans'
_diffrn_radiation_monochromator graphite
_diffrn_radiation_source 'fine-focus sealed tube'
_diffrn_radiation_type MoK\a
_diffrn_radiation_wavelength 0.71073
_diffrn_reflns_av_R_equivalents 0.0927
_diffrn_reflns_av_sigmaI/netI 0.0960
_diffrn_reflns_limit_h_max 25
_diffrn_reflns_limit_h_min -25
_diffrn_reflns_limit_k_max 12
_diffrn_reflns_limit_k_min -12
_diffrn_reflns_limit_l_max 33
_diffrn_reflns_limit_l_min -36
_diffrn_reflns_number 21727
_diffrn_reflns_theta_full 25.50
_diffrn_reflns_theta_max 25.50
_diffrn_reflns_theta_min 2.17
_diffrn_standards_number 0
_exptl_absorpt_coefficient_mu 5.395
_exptl_absorpt_correction_T_max 0.4607
_exptl_absorpt_correction_T_min 0.4117
_exptl_absorpt_correction_type multi-scan
_exptl_absorpt_process_details '(SADABS; Sheldrick, 1996)'
_exptl_crystal_colour colorless
_exptl_crystal_density_diffrn 1.850
_exptl_crystal_density_method 'not measured'
_exptl_crystal_description block
_exptl_crystal_F_000 3360
_exptl_crystal_size_max 0.20
_exptl_crystal_size_mid 0.18
_exptl_crystal_size_min 0.17
_refine_diff_density_max 0.531
_refine_diff_density_min -0.594
_refine_ls_extinction_method none
_refine_ls_goodness_of_fit_ref 0.946
_refine_ls_hydrogen_treatment mixed
_refine_ls_matrix_type full
_refine_ls_number_parameters 389
_refine_ls_number_reflns 5775
_refine_ls_number_restraints 2
_refine_ls_restrained_S_all 0.946
_refine_ls_R_factor_all 0.1298
_refine_ls_R_factor_gt 0.0446
_refine_ls_shift/su_max 0.001
_refine_ls_shift/su_mean 0.000
_refine_ls_structure_factor_coef Fsqd
_refine_ls_weighting_details 'calc w=1/[\s^2^(Fo^2^)+(0.0375P)^2^] where P=(Fo^2^+2Fc^2^)/3'
_refine_ls_weighting_scheme calc
_refine_ls_wR_factor_gt 0.0817
_refine_ls_wR_factor_ref 0.1045
_reflns_number_gt 2828
_reflns_number_total 5775
_reflns_threshold_expression I>2\s(I)
_cod_data_source_file lh5429.cif
_cod_data_source_block I
_cod_original_sg_symbol_H-M 'C 2/c'
_cod_database_code 2234323
_cod_database_fobs_code 2234323

loop_
_symmetry_equiv_pos_as_xyz
'x, y, z'
'-x, y, -z+1/2'
'x+1/2, y+1/2, z'
'-x+1/2, y+1/2, -z+1/2'
'-x, -y, -z'
'x, -y, z-1/2'
'-x+1/2, -y+1/2, -z'
'x+1/2, -y+1/2, z-1/2'

loop_
_atom_site_type_symbol
_atom_site_label
_atom_site_fract_x
_atom_site_fract_y
_atom_site_fract_z
_atom_site_U_iso_or_equiv
_atom_site_adp_type
_atom_site_calc_flag
_atom_site_refinement_flags
_atom_site_occupancy
_atom_site_symmetry_multiplicity
Br Br1 0.59984(4) -0.15649(7) 0.50684(2) 0.0893(3) Uani d . 1 1
Br Br2 0.60096(5) 0.40530(8) 0.51878(3) 0.1266(4) Uani d . 1 1
Br Br3 0.16100(3) 0.32156(6) 0.13346(2) 0.0621(2) Uani d . 1 1
Br Br4 0.13920(3) 0.88180(6) 0.11656(2) 0.0662(2) Uani d . 1 1
Cl Cl1 0.28553(8) 0.0539(2) 0.08490(5) 0.0867(6) Uani d . 1 1
Cl Cl2 0.69898(8) 0.5736(2) 0.42951(6) 0.0988(7) Uani d . 1 1
N N1 0.48103(18) 0.0501(4) 0.34395(14) 0.0364(10) Uani d . 1 1
N N2 0.4503(2) 0.0679(4) 0.29989(14) 0.0393(11) Uani d D 1 1
N N3 0.3518(2) 0.5527(4) 0.25814(14) 0.0429(11) Uani d . 1 1
N N4 0.4089(2) 0.5744(4) 0.28790(15) 0.0452(12) Uani d D 1 1
O O1 0.5259(2) -0.0988(3) 0.41356(11) 0.0564(11) Uani d . 1 1
H H1 0.5103 -0.0831 0.3869 0.085 Uiso calc R 1 1
O O2 0.44485(17) -0.1529(3) 0.28785(12) 0.0522(10) Uani d . 1 1
O O3 0.26677(17) 0.3947(3) 0.21220(12) 0.0469(9) Uani d . 1 1
H H3 0.3028 0.4132 0.2271 0.070 Uiso calc R 1 1
O O4 0.43685(17) 0.3578(3) 0.28369(11) 0.0496(10) Uani d . 1 1
C C1 0.5296(2) 0.1408(5) 0.41481(18) 0.0409(14) Uani d . 1 1
C C2 0.5433(2) 0.0165(5) 0.43546(18) 0.0444(14) Uani d . 1 1
C C3 0.5777(3) 0.0117(6) 0.48000(19) 0.0544(16) Uani d . 1 1
C C4 0.5949(3) 0.1262(6) 0.50448(19) 0.0688(19) Uani d . 1 1
H H4A 0.6173 0.1215 0.5344 0.083 Uiso calc R 1 1
C C5 0.5787(3) 0.2482(6) 0.4843(2) 0.0661(19) Uani d . 1 1
C C6 0.5472(3) 0.2557(5) 0.44034(19) 0.0547(16) Uani d . 1 1
H H6 0.5373 0.3392 0.4271 0.066 Uiso calc R 1 1
C C7 0.4980(2) 0.1532(5) 0.36838(18) 0.0430(14) Uani d . 1 1
H H7 0.4896 0.2380 0.3558 0.052 Uiso calc R 1 1
C C8 0.4314(2) -0.0407(5) 0.27356(18) 0.0385(13) Uani d . 1 1
C C9 0.3945(2) -0.0126(5) 0.22721(17) 0.0355(13) Uani d . 1 1
C C10 0.3549(2) 0.0978(5) 0.21643(18) 0.0464(15) Uani d . 1 1
H H10 0.3515 0.1596 0.2389 0.056 Uiso calc R 1 1
C C11 0.3200(3) 0.1184(6) 0.1727(2) 0.0550(16) Uani d . 1 1
H H11 0.2930 0.1924 0.1657 0.066 Uiso calc R 1 1
C C12 0.3265(3) 0.0269(6) 0.13990(18) 0.0499(15) Uani d . 1 1
C C13 0.3631(3) -0.0858(6) 0.1497(2) 0.0564(16) Uani d . 1 1
H H13 0.3650 -0.1487 0.1273 0.068 Uiso calc R 1 1
C C14 0.3976(2) -0.1056(5) 0.19342(19) 0.0460(14) Uani d . 1 1
H H14 0.4231 -0.1818 0.2003 0.055 Uiso calc R 1 1
C C15 0.2601(2) 0.6341(5) 0.20665(17) 0.0387(13) Uani d . 1 1
C C16 0.2386(2) 0.5064(5) 0.19194(17) 0.0373(13) Uani d . 1 1
C C17 0.1875(2) 0.4942(5) 0.15544(17) 0.0393(13) Uani d . 1 1
C C18 0.1587(2) 0.6050(6) 0.13239(17) 0.0460(14) Uani d . 1 1
H H18 0.1263 0.5948 0.1066 0.055 Uiso calc R 1 1
C C19 0.1784(3) 0.7297(5) 0.14789(17) 0.0421(14) Uani d . 1 1
C C20 0.2292(2) 0.7460(5) 0.18405(16) 0.0412(14) Uani d . 1 1
H H20 0.2431 0.8316 0.1935 0.049 Uiso calc R 1 1
C C21 0.3177(2) 0.6530(5) 0.24191(16) 0.0417(14) Uani d . 1 1
H H21 0.3297 0.7386 0.2526 0.050 Uiso calc R 1 1
C C22 0.4500(2) 0.4694(5) 0.29903(17) 0.0400(14) Uani d . 1 1
C C23 0.5113(3) 0.5008(5) 0.33136(16) 0.0351(13) Uani d . 1 1
C C24 0.5150(3) 0.5908(5) 0.36667(17) 0.0451(15) Uani d . 1 1
H H24 0.4781 0.6385 0.3696 0.054 Uiso calc R 1 1
C C25 0.5719(3) 0.6111(5) 0.39751(19) 0.0507(15) Uani d . 1 1
H H25 0.5731 0.6693 0.4217 0.061 Uiso calc R 1 1
C C26 0.6262(3) 0.5457(6) 0.3924(2) 0.0537(16) Uani d . 1 1
C C27 0.6246(3) 0.4561(6) 0.3576(2) 0.0648(18) Uani d . 1 1
H H27 0.6620 0.4107 0.3545 0.078 Uiso calc R 1 1
C C28 0.5668(3) 0.4343(5) 0.32730(18) 0.0510(15) Uani d . 1 1
H H28 0.5656 0.3736 0.3038 0.061 Uiso calc R 1 1
H H2 0.440(2) 0.150(2) 0.2886(14) 0.039(15) Uiso d D 1 1
H H4 0.4239(18) 0.6586(17) 0.2928(13) 0.028(13) Uiso d D 1 1

loop_
_atom_site_aniso_label
_atom_site_aniso_U_11
_atom_site_aniso_U_22
_atom_site_aniso_U_33
_atom_site_aniso_U_12
_atom_site_aniso_U_13
_atom_site_aniso_U_23
Br1 0.1524(8) 0.0620(5) 0.0432(4) 0.0235(5) -0.0042(4) 0.0114(4)
Br2 0.2209(11) 0.0680(5) 0.0661(6) -0.0248(6) -0.0282(6) -0.0228(4)
Br3 0.0642(4) 0.0549(4) 0.0575(4) -0.0059(3) -0.0101(3) -0.0099(3)
Br4 0.0726(5) 0.0615(4) 0.0599(4) 0.0200(3) 0.0025(3) 0.0202(4)
Cl1 0.0802(12) 0.1304(16) 0.0417(10) -0.0018(12) -0.0056(9) 0.0045(10)
Cl2 0.0554(11) 0.1279(17) 0.0980(15) -0.0097(11) -0.0196(10) -0.0172(13)
N1 0.043(3) 0.033(3) 0.029(3) -0.004(2) -0.002(2) 0.005(2)
N2 0.054(3) 0.025(3) 0.035(3) 0.003(2) 0.000(2) 0.000(2)
N3 0.051(3) 0.032(3) 0.040(3) 0.001(2) -0.004(2) 0.005(2)
N4 0.048(3) 0.026(3) 0.050(3) -0.004(2) -0.016(2) 0.003(2)
O1 0.093(3) 0.035(2) 0.035(2) 0.003(2) -0.001(2) 0.0007(18)
O2 0.065(3) 0.028(2) 0.058(3) -0.0016(19) -0.002(2) 0.0050(19)
O3 0.054(3) 0.034(2) 0.046(3) -0.0019(18) -0.0069(19) -0.0033(18)
O4 0.072(3) 0.024(2) 0.045(2) -0.0014(18) -0.009(2) -0.0068(17)
C1 0.047(3) 0.032(3) 0.042(4) 0.002(3) 0.007(3) 0.001(3)
C2 0.052(4) 0.033(3) 0.047(4) 0.003(3) 0.006(3) 0.000(3)
C3 0.074(4) 0.050(4) 0.036(4) 0.004(3) 0.002(3) 0.009(3)
C4 0.097(5) 0.069(5) 0.030(4) -0.006(4) -0.010(3) -0.010(4)
C5 0.099(5) 0.051(4) 0.038(4) -0.007(4) -0.011(4) -0.007(3)
C6 0.079(5) 0.038(4) 0.045(4) -0.004(3) 0.006(3) 0.003(3)
C7 0.054(4) 0.033(3) 0.040(4) -0.008(3) 0.003(3) 0.005(3)
C8 0.040(3) 0.023(3) 0.050(4) -0.001(3) 0.005(3) -0.001(3)
C9 0.029(3) 0.032(3) 0.046(4) -0.003(3) 0.007(3) -0.002(3)
C10 0.053(4) 0.041(3) 0.042(4) 0.007(3) 0.000(3) -0.006(3)
C11 0.057(4) 0.049(4) 0.054(4) 0.006(3) 0.000(3) 0.001(3)
C12 0.044(4) 0.069(4) 0.035(4) -0.011(3) 0.003(3) 0.001(3)
C13 0.058(4) 0.059(4) 0.048(4) -0.007(3) 0.004(3) -0.016(3)
C14 0.044(4) 0.038(3) 0.052(4) 0.005(3) 0.001(3) -0.012(3)
C15 0.043(3) 0.039(3) 0.035(3) 0.003(3) 0.009(3) 0.003(3)
C16 0.043(3) 0.030(3) 0.037(3) 0.004(3) 0.004(3) 0.001(3)
C17 0.037(3) 0.046(3) 0.034(3) 0.003(3) 0.004(3) -0.005(3)
C18 0.045(4) 0.062(4) 0.028(3) 0.008(3) 0.001(3) 0.004(3)
C19 0.051(4) 0.044(4) 0.029(3) 0.010(3) 0.003(3) 0.010(3)
C20 0.049(4) 0.033(3) 0.041(4) 0.005(3) 0.009(3) 0.009(3)
C21 0.055(4) 0.033(3) 0.035(3) -0.008(3) 0.003(3) 0.003(3)
C22 0.049(4) 0.034(3) 0.033(3) -0.002(3) 0.000(3) 0.006(3)
C23 0.047(4) 0.027(3) 0.029(3) 0.002(3) 0.003(3) 0.006(2)
C24 0.052(4) 0.031(3) 0.045(4) 0.010(3) -0.009(3) -0.006(3)
C25 0.057(4) 0.037(3) 0.053(4) -0.007(3) 0.000(3) -0.005(3)
C26 0.042(4) 0.056(4) 0.058(4) -0.005(3) -0.001(3) 0.005(3)
C27 0.055(4) 0.071(5) 0.071(5) 0.015(4) 0.020(4) 0.003(4)
C28 0.058(4) 0.054(4) 0.042(4) -0.001(3) 0.010(3) -0.003(3)

loop_
_atom_type_symbol
_atom_type_description
_atom_type_scat_dispersion_real
_atom_type_scat_dispersion_imag
_atom_type_scat_source
C C 0.0033 0.0016 'International Tables Vol C Tables 4.2.6.8 and 6.1.1.4'
H H 0.0000 0.0000 'International Tables Vol C Tables 4.2.6.8 and 6.1.1.4'
N N 0.0061 0.0033 'International Tables Vol C Tables 4.2.6.8 and 6.1.1.4'
O O 0.0106 0.0060 'International Tables Vol C Tables 4.2.6.8 and 6.1.1.4'
Cl Cl 0.1484 0.1585 'International Tables Vol C Tables 4.2.6.8 and 6.1.1.4'
Br Br -0.2901 2.4595 'International Tables Vol C Tables 4.2.6.8 and 6.1.1.4'

loop_
_geom_angle_atom_site_label_1
_geom_angle_atom_site_label_2
_geom_angle_atom_site_label_3
_geom_angle
C7 N1 N2 118.6(4)
C8 N2 N1 119.3(4)
C8 N2 H2 119(3)
N1 N2 H2 121(3)
C21 N3 N4 118.8(4)
C22 N4 N3 118.2(4)
C22 N4 H4 120(3)
N3 N4 H4 119(3)
C2 O1 H1 109.5
C16 O3 H3 109.5
C6 C1 C2 118.7(5)
C6 C1 C7 119.3(5)
C2 C1 C7 121.9(5)
O1 C2 C3 118.8(5)
O1 C2 C1 122.3(5)
C3 C2 C1 118.9(5)
C4 C3 C2 121.3(5)
C4 C3 Br1 119.9(4)
C2 C3 Br1 118.8(4)
C3 C4 C5 119.1(5)
C3 C4 H4A 120.4
C5 C4 H4A 120.4
C6 C5 C4 120.6(5)
C6 C5 Br2 120.6(5)
C4 C5 Br2 118.8(4)
C5 C6 C1 121.2(5)
C5 C6 H6 119.4
C1 C6 H6 119.4
N1 C7 C1 121.1(5)
N1 C7 H7 119.5
C1 C7 H7 119.5
O2 C8 N2 120.8(5)
O2 C8 C9 123.4(5)
N2 C8 C9 115.8(4)
C10 C9 C14 118.6(5)
C10 C9 C8 123.3(5)
C14 C9 C8 118.1(5)
C9 C10 C11 121.2(5)
C9 C10 H10 119.4
C11 C10 H10 119.4
C12 C11 C10 118.4(5)
C12 C11 H11 120.8
C10 C11 H11 120.8
C13 C12 C11 121.9(5)
C13 C12 Cl1 119.1(5)
C11 C12 Cl1 119.0(5)
C12 C13 C14 119.3(5)
C12 C13 H13 120.4
C14 C13 H13 120.4
C13 C14 C9 120.6(5)
C13 C14 H14 119.7
C9 C14 H14 119.7
C16 C15 C20 119.2(5)
C16 C15 C21 121.3(5)
C20 C15 C21 119.3(5)
O3 C16 C17 119.2(5)
O3 C16 C15 121.9(4)
C17 C16 C15 119.0(5)
C18 C17 C16 121.5(5)
C18 C17 Br3 119.2(4)
C16 C17 Br3 119.1(4)
C19 C18 C17 119.3(5)
C19 C18 H18 120.4
C17 C18 H18 120.4
C18 C19 C20 120.9(5)
C18 C19 Br4 119.5(4)
C20 C19 Br4 119.5(4)
C19 C20 C15 120.1(5)
C19 C20 H20 119.9
C15 C20 H20 119.9
N3 C21 C15 120.1(5)
N3 C21 H21 120.0
C15 C21 H21 120.0
O4 C22 N4 122.0(5)
O4 C22 C23 122.9(5)
N4 C22 C23 115.1(5)
C28 C23 C24 118.0(5)
C28 C23 C22 118.8(5)
C24 C23 C22 123.2(5)
C25 C24 C23 121.3(5)
C25 C24 H24 119.3
C23 C24 H24 119.3
C26 C25 C24 119.5(5)
C26 C25 H25 120.2
C24 C25 H25 120.2
C25 C26 C27 120.8(5)
C25 C26 Cl2 120.5(5)
C27 C26 Cl2 118.8(5)
C26 C27 C28 119.3(6)
C26 C27 H27 120.3
C28 C27 H27 120.3
C23 C28 C27 121.0(5)
C23 C28 H28 119.5
C27 C28 H28 119.5

loop_
_geom_bond_atom_site_label_1
_geom_bond_atom_site_label_2
_geom_bond_distance
Br1 C3 1.882(5)
Br2 C5 1.888(6)
Br3 C17 1.890(5)
Br4 C19 1.888(5)
Cl1 C12 1.727(5)
Cl2 C26 1.724(6)
N1 C7 1.274(5)
N1 N2 1.366(5)
N2 C8 1.356(6)
N2 H2 0.897(10)
N3 C21 1.271(5)
N3 N4 1.362(5)
N4 C22 1.357(6)
N4 H4 0.900(10)
O1 C2 1.341(5)
O1 H1 0.8200
O2 C8 1.213(5)
O3 C16 1.349(5)
O3 H3 0.8200
O4 C22 1.217(5)
C1 C6 1.390(6)
C1 C2 1.393(6)
C1 C7 1.428(7)
C2 C3 1.390(7)
C3 C4 1.370(7)
C4 C5 1.374(7)
C4 H4A 0.9300
C5 C6 1.357(7)
C6 H6 0.9300
C7 H7 0.9300
C8 C9 1.482(6)
C9 C10 1.380(6)
C9 C14 1.391(6)
C10 C11 1.389(7)
C10 H10 0.9300
C11 C12 1.374(7)
C11 H11 0.9300
C12 C13 1.363(7)
C13 C14 1.383(7)
C13 H13 0.9300
C14 H14 0.9300
C15 C16 1.396(6)
C15 C20 1.398(6)
C15 C21 1.452(7)
C16 C17 1.379(6)
C17 C18 1.379(6)
C18 C19 1.364(7)
C18 H18 0.9300
C19 C20 1.373(7)
C20 H20 0.9300
C21 H21 0.9300
C22 C23 1.484(6)
C23 C28 1.371(7)
C23 C24 1.384(6)
C24 C25 1.374(7)
C24 H24 0.9300
C25 C26 1.352(7)
C25 H25 0.9300
C26 C27 1.376(7)
C27 C28 1.380(7)
C27 H27 0.9300
C28 H28 0.9300

loop_
_geom_hbond_atom_site_label_D
_geom_hbond_atom_site_label_H
_geom_hbond_atom_site_label_A
_geom_hbond_site_symmetry_A
_geom_hbond_distance_DH
_geom_hbond_distance_HA
_geom_hbond_distance_DA
_geom_hbond_angle_DHA
N4 H4 O2 1_565 0.900(10) 1.947(15) 2.827(5) 166(4)
N2 H2 O4 . 0.897(10) 2.081(18) 2.941(5) 160(4)
O3 H3 N3 . 0.82 1.87 2.569(5) 142.9
O1 H1 N1 . 0.82 1.87 2.590(5) 145.6

loop_
_cod_related_entry_id
_cod_related_entry_database
_cod_related_entry_code
1 ChemSpider 12739225
